data_4078542
loop_
_publ_author_name
'Sanden, Tanja'
'Gamer, Michael T.'
'Fagin, Anatoly A.'
'Chudakova, Valentina A.'
'Konchenko, Sergey N.'
'Fedushkin, Igor L.'
'Roesky, Peter W.'

_publ_section_title
;
 Synthesis of Unsupported Ln--Ga Bonds by Salt Metathesis and Ga--Ga Bond
 Reduction
;
_journal_issue 11
_journal_name_full Organometallics
_journal_page_first 4331
_journal_paper_doi 10.1021/om300309b
_journal_volume 31
_journal_year 2012
_chemical_formula_moiety '0.5(C176 H224 Eu2 Ga4 N8 O8), 2(C4 H8 O), 0.5(C14 H16)'
_chemical_formula_sum 'C103 H136 Eu Ga2 N4 O6'
_chemical_formula_weight 1817.56
_chemical_name_systematic
;
 ? 
;
_space_group_crystal_system monoclinic
_space_group_IT_number 14
_space_group_name_Hall '-P 2yn'
_space_group_name_H-M_alt 'P 1 21/n 1'
_symmetry_space_group_name_Hall '-P 2yn'
_symmetry_space_group_name_H-M 'P 1 21/n 1'
_atom_sites_solution_hydrogens geom
_atom_sites_solution_primary direct
_atom_sites_solution_secondary difmap
_audit_creation_date 2012-02-17
_audit_creation_method
;
  Olex2 1.1
  (compiled 2011.11.01 svn.r2039, GUI svn.r3906)
;
_cell_angle_alpha 90.00
_cell_angle_beta 99.49(3)
_cell_angle_gamma 90.00
_cell_formula_units_Z 2
_cell_length_a 12.611(3)
_cell_length_b 15.433(3)
_cell_length_c 24.211(5)
_cell_measurement_reflns_used 28483
_cell_measurement_temperature 150
_cell_measurement_theta_max 27.24
_cell_measurement_theta_min 1.32
_cell_volume 4647.6(18)
_computing_molecular_graphics
;
O. V. Dolomanov, L. J. Bourhis, R. J. Gildea, J. A. K. Howard and H. Puschmann,
OLEX2: a complete structure solution, refinement and analysis program.
J. Appl. Cryst. (2009). 42, 339-341.
;
_computing_publication_material
;
O. V. Dolomanov, L. J. Bourhis, R. J. Gildea, J. A. K. Howard and H. Puschmann,
OLEX2: a complete structure solution, refinement and analysis program.
J. Appl. Cryst. (2009). 42, 339-341.
;
_computing_structure_refinement
;
SHELXL, G.M. Sheldrick, Acta Cryst.
2008). A64, 112-122
;
_computing_structure_solution
;
SHELXS, G.M. Sheldrick, Acta Cryst.
(2008). A64, 112-122
;
_diffrn_ambient_temperature 150
_diffrn_measured_fraction_theta_full 0.997
_diffrn_measured_fraction_theta_max 0.997
_diffrn_measurement_device_type 'STOE IPDS 2'
_diffrn_measurement_method 'area detector'
_diffrn_radiation_monochromator graphite
_diffrn_radiation_type MoK\a
_diffrn_radiation_wavelength 0.71073
_diffrn_reflns_av_R_equivalents 0.0512
_diffrn_reflns_av_unetI/netI 0.0470
_diffrn_reflns_limit_h_max 15
_diffrn_reflns_limit_h_min -15
_diffrn_reflns_limit_k_max 19
_diffrn_reflns_limit_k_min -19
_diffrn_reflns_limit_l_max 30
_diffrn_reflns_limit_l_min -30
_diffrn_reflns_number 35152
_diffrn_reflns_theta_full 26.74
_diffrn_reflns_theta_max 26.74
_diffrn_reflns_theta_min 1.57
_diffrn_source 'fine-focus sealed tube'
_exptl_absorpt_coefficient_mu 1.297
_exptl_absorpt_correction_T_max 0.8841
_exptl_absorpt_correction_T_min 0.6967
_exptl_absorpt_correction_type integration
_exptl_absorpt_process_details 'STOE X-RED & X-SHAPE'
_exptl_crystal_colour 'dark red'
_exptl_crystal_density_diffrn 1.299
_exptl_crystal_density_method 'not measured'
_exptl_crystal_description prism
_exptl_crystal_F_000 1910
_exptl_crystal_size_max 0.363
_exptl_crystal_size_mid 0.232
_exptl_crystal_size_min 0.106
_refine_diff_density_max 0.822
_refine_diff_density_min -0.707
_refine_diff_density_rms 0.066
_refine_ls_extinction_method none
_refine_ls_goodness_of_fit_ref 1.005
_refine_ls_hydrogen_treatment constr
_refine_ls_matrix_type full
_refine_ls_number_parameters 518
_refine_ls_number_reflns 9858
_refine_ls_number_restraints 1
_refine_ls_restrained_S_all 1.005
_refine_ls_R_factor_all 0.0541
_refine_ls_R_factor_gt 0.0359
_refine_ls_shift/su_max 0.002
_refine_ls_shift/su_mean 0.000
_refine_ls_structure_factor_coef Fsqd
_refine_ls_weighting_details 'calc w=1/[\s^2^(Fo^2^)+(0.0411P)^2^+0.0000P] where P=(Fo^2^+2Fc^2^)/3'
_refine_ls_weighting_scheme calc
_refine_ls_wR_factor_gt 0.0744
_refine_ls_wR_factor_ref 0.0786
_reflns_number_gt 7744
_reflns_number_total 9858
_reflns_threshold_expression >2sigma(I)
_cod_data_source_file om300309b_si_002.cif
_cod_data_source_block 2
_cod_original_cell_volume 4647.3(16)
_cod_database_code 4078542

loop_
_space_group_symop_id
_space_group_symop_operation_xyz
1 'x, y, z'
2 '-x+1/2, y+1/2, -z+1/2'
3 '-x, -y, -z'
4 'x-1/2, -y-1/2, z-1/2'

loop_
_atom_site_label
_atom_site_type_symbol
_atom_site_fract_x
_atom_site_fract_y
_atom_site_fract_z
_atom_site_U_iso_or_equiv
_atom_site_adp_type
_atom_site_occupancy
_atom_site_symmetry_multiplicity
_atom_site_calc_flag
_atom_site_refinement_flags
_atom_site_disorder_assembly
_atom_site_disorder_group
Eu Eu 0.5000 0.5000 1.0000 0.02416(6) Uani 1 2 d S . .
Ga Ga 0.48822(2) 0.37669(2) 0.886587(11) 0.02662(8) Uani 1 1 d . . .
O1 O 0.40196(17) 0.62442(13) 0.94718(8) 0.0337(5) Uani 1 1 d . . .
C2 C 0.45393(19) 0.32083(16) 0.77637(10) 0.0211(5) Uani 1 1 d . . .
C1 C 0.51527(19) 0.25591(17) 0.80507(10) 0.0207(5) Uani 1 1 d . . .
C14 C 0.5505(2) 0.12813(18) 0.91145(11) 0.0280(6) Uani 1 1 d . . .
C25 C 0.3667(2) 0.46088(17) 0.78185(10) 0.0223(5) Uani 1 1 d . . .
C10 C 0.5944(2) 0.11291(17) 0.76818(11) 0.0255(5) Uani 1 1 d . . .
H10 H 0.6309 0.0914 0.8030 0.031 Uiso 1 1 calc R . .
C4 C 0.3823(2) 0.33754(19) 0.66794(11) 0.0280(6) Uani 1 1 d . . .
H4 H 0.3460 0.3914 0.6688 0.034 Uiso 1 1 calc R . .
C12 C 0.4861(2) 0.21854(17) 0.71221(10) 0.0218(5) Uani 1 1 d . . .
C13 C 0.6048(2) 0.20172(17) 0.89538(10) 0.0235(5) Uani 1 1 d . . .
C11 C 0.5379(2) 0.18937(17) 0.76571(10) 0.0218(5) Uani 1 1 d . . .
C29 C 0.3633(3) 0.60415(19) 0.74260(12) 0.0330(6) Uani 1 1 d . . .
H29 H 0.3988 0.6512 0.7281 0.040 Uiso 1 1 calc R . .
C31 C 0.1957(2) 0.38851(19) 0.80122(13) 0.0339(6) Uani 1 1 d . . .
H31 H 0.2436 0.3366 0.8028 0.041 Uiso 1 1 calc R . .
C26 C 0.2562(2) 0.46497(18) 0.78167(11) 0.0257(5) Uani 1 1 d . . .
C7 C 0.4886(2) 0.17510(18) 0.66237(11) 0.0275(6) Uani 1 1 d . . .
C8 C 0.5465(2) 0.09514(19) 0.66656(12) 0.0315(6) Uani 1 1 d . . .
H8 H 0.5497 0.0618 0.6339 0.038 Uiso 1 1 calc R . .
C27 C 0.2014(2) 0.54110(19) 0.76372(12) 0.0305(6) Uani 1 1 d . . .
H27 H 0.1264 0.5452 0.7644 0.037 Uiso 1 1 calc R . .
C6 C 0.4348(2) 0.2160(2) 0.61275(11) 0.0336(6) Uani 1 1 d . . .
H6 H 0.4337 0.1890 0.5774 0.040 Uiso 1 1 calc R . .
C5 C 0.3847(2) 0.2939(2) 0.61604(11) 0.0329(6) Uani 1 1 d . . .
H5 H 0.3499 0.3203 0.5824 0.039 Uiso 1 1 calc R . .
C3 C 0.4338(2) 0.29972(17) 0.71659(10) 0.0220(5) Uani 1 1 d . . .
C19 C 0.4310(2) 0.11656(19) 0.89250(12) 0.0331(6) Uani 1 1 d . . .
H19 H 0.4119 0.1464 0.8555 0.040 Uiso 1 1 calc R . .
C18 C 0.7160(2) 0.21312(19) 0.91404(11) 0.0283(6) Uani 1 1 d . . .
C30 C 0.4215(2) 0.53001(18) 0.76116(11) 0.0273(6) Uani 1 1 d . . .
C34 C 0.5423(3) 0.5250(2) 0.76194(14) 0.0394(7) Uani 1 1 d . . .
H34 H 0.5623 0.4623 0.7618 0.047 Uiso 1 1 calc R . .
C28 C 0.2546(3) 0.61031(19) 0.74497(12) 0.0342(7) Uani 1 1 d . . .
H28 H 0.2167 0.6623 0.7337 0.041 Uiso 1 1 calc R . .
O3 O 0.8173(3) 0.27511(18) 0.63485(13) 0.0720(9) Uani 1 1 d . . .
C22 C 0.7745(2) 0.2919(2) 0.89697(12) 0.0320(6) Uani 1 1 d . . .
H22 H 0.7259 0.3428 0.8983 0.038 Uiso 1 1 calc R . .
C17 C 0.7710(2) 0.1498(2) 0.94905(12) 0.0364(7) Uani 1 1 d . . .
H17 H 0.8460 0.1562 0.9618 0.044 Uiso 1 1 calc R . .
C20 C 0.3960(3) 0.0221(2) 0.88402(15) 0.0465(8) Uani 1 1 d . . .
H20A H 0.4404 -0.0067 0.8599 0.070 Uiso 1 1 calc R . .
H20B H 0.3204 0.0197 0.8664 0.070 Uiso 1 1 calc R . .
H20C H 0.4049 -0.0073 0.9204 0.070 Uiso 1 1 calc R . .
C9 C 0.5972(2) 0.06663(19) 0.71777(12) 0.0302(6) Uani 1 1 d . . .
H9 H 0.6360 0.0136 0.7196 0.036 Uiso 1 1 calc R . .
C16 C 0.7181(3) 0.0782(2) 0.96544(13) 0.0417(8) Uani 1 1 d . . .
H16 H 0.7565 0.0361 0.9895 0.050 Uiso 1 1 calc R . .
C23 C 0.8796(3) 0.3123(3) 0.93553(15) 0.0484(8) Uani 1 1 d . . .
H23A H 0.8667 0.3159 0.9743 0.073 Uiso 1 1 calc R . .
H23B H 0.9078 0.3678 0.9246 0.073 Uiso 1 1 calc R . .
H23C H 0.9320 0.2664 0.9325 0.073 Uiso 1 1 calc R . .
C36 C 0.6036(3) 0.5653(3) 0.81599(18) 0.0596(10) Uani 1 1 d . . .
H36A H 0.5861 0.6271 0.8171 0.089 Uiso 1 1 calc R . .
H36B H 0.6811 0.5585 0.8168 0.089 Uiso 1 1 calc R . .
H36C H 0.5828 0.5361 0.8485 0.089 Uiso 1 1 calc R . .
C21 C 0.3677(3) 0.1606(3) 0.93314(18) 0.0606(11) Uani 1 1 d . . .
H21A H 0.3851 0.1332 0.9700 0.091 Uiso 1 1 calc R . .
H21B H 0.2905 0.1547 0.9193 0.091 Uiso 1 1 calc R . .
H21C H 0.3868 0.2222 0.9362 0.091 Uiso 1 1 calc R . .
C32 C 0.1714(3) 0.4043(3) 0.86037(14) 0.0497(9) Uani 1 1 d . . .
H32A H 0.2387 0.4151 0.8860 0.075 Uiso 1 1 calc R . .
H32B H 0.1359 0.3532 0.8729 0.075 Uiso 1 1 calc R . .
H32C H 0.1240 0.4547 0.8600 0.075 Uiso 1 1 calc R . .
C46 C 0.7692(4) 0.4177(2) 0.65174(18) 0.0583(10) Uani 1 1 d . . .
H46A H 0.7223 0.4582 0.6271 0.070 Uiso 1 1 calc R . .
H46B H 0.8186 0.4517 0.6796 0.070 Uiso 1 1 calc R . .
C33 C 0.0922(3) 0.3678(2) 0.76097(16) 0.0463(8) Uani 1 1 d . . .
H33A H 0.0407 0.4152 0.7615 0.069 Uiso 1 1 calc R . .
H33B H 0.0612 0.3139 0.7726 0.069 Uiso 1 1 calc R . .
H33C H 0.1083 0.3610 0.7230 0.069 Uiso 1 1 calc R . .
C35 C 0.5775(4) 0.5670(3) 0.71116(19) 0.0689(12) Uani 1 1 d . . .
H35A H 0.5341 0.5441 0.6769 0.103 Uiso 1 1 calc R . .
H35B H 0.6535 0.5540 0.7110 0.103 Uiso 1 1 calc R . .
H35C H 0.5676 0.6299 0.7128 0.103 Uiso 1 1 calc R . .
C24 C 0.7956(3) 0.2844(3) 0.83691(14) 0.0510(9) Uani 1 1 d . . .
H24A H 0.8453 0.2363 0.8343 0.076 Uiso 1 1 calc R . .
H24B H 0.8274 0.3385 0.8261 0.076 Uiso 1 1 calc R . .
H24C H 0.7277 0.2735 0.8118 0.076 Uiso 1 1 calc R . .
C45 C 0.8304(4) 0.3607(3) 0.61843(18) 0.0591(10) Uani 1 1 d . . .
H45A H 0.8028 0.3676 0.5780 0.071 Uiso 1 1 calc R . .
H45B H 0.9075 0.3766 0.6254 0.071 Uiso 1 1 calc R . .
C47 C 0.7036(4) 0.3561(3) 0.68001(18) 0.0595(10) Uani 1 1 d . . .
H47A H 0.6955 0.3771 0.7177 0.071 Uiso 1 1 calc R . .
H47B H 0.6315 0.3473 0.6575 0.071 Uiso 1 1 calc R . .
C48 C 0.7681(3) 0.2752(2) 0.68352(16) 0.0519(9) Uani 1 1 d . . .
H48A H 0.8232 0.2750 0.7178 0.062 Uiso 1 1 calc R . .
H48B H 0.7214 0.2238 0.6841 0.062 Uiso 1 1 calc R . .
C15 C 0.6096(3) 0.0678(2) 0.94680(12) 0.0366(7) Uani 1 1 d . . .
H15 H 0.5741 0.0184 0.9583 0.044 Uiso 1 1 calc R . .
N1 N 0.54596(17) 0.26727(14) 0.86217(8) 0.0229(4) Uani 1 1 d . . .
N2 N 0.42676(17) 0.38908(14) 0.80727(8) 0.0229(4) Uani 1 1 d . . .
C37 C 0.3585(3) 0.6295(2) 0.88826(12) 0.0421(8) Uani 1 1 d . . .
H37A H 0.2797 0.6210 0.8819 0.050 Uiso 1 1 calc R . .
H37B H 0.3913 0.5849 0.8670 0.050 Uiso 1 1 calc R . .
C38 C 0.3867(3) 0.7200(2) 0.87040(13) 0.0425(8) Uani 1 1 d . . .
H38A H 0.3267 0.7451 0.8437 0.051 Uiso 1 1 calc R . .
H38B H 0.4520 0.7188 0.8526 0.051 Uiso 1 1 calc R . .
C40 C 0.3807(3) 0.7090(2) 0.96834(12) 0.0418(8) Uani 1 1 d . . .
H40A H 0.4267 0.7198 1.0049 0.050 Uiso 1 1 calc R . .
H40B H 0.3044 0.7142 0.9730 0.050 Uiso 1 1 calc R . .
C39 C 0.4064(3) 0.7719(2) 0.92502(14) 0.0429(8) Uani 1 1 d . . .
H39A H 0.4821 0.7914 0.9338 0.052 Uiso 1 1 calc R . .
H39B H 0.3587 0.8232 0.9226 0.052 Uiso 1 1 calc R . .
O2 O 0.67778(18) 0.55926(15) 0.98473(10) 0.0449(6) Uani 1 1 d . . .
C41 C 0.7050(3) 0.6472(2) 0.97412(19) 0.0565(10) Uani 1 1 d . . .
H41A H 0.6950 0.6848 1.0060 0.068 Uiso 1 1 calc R . .
H41B H 0.6590 0.6691 0.9399 0.068 Uiso 1 1 calc R . .
C44 C 0.7694(3) 0.5065(3) 0.9810(3) 0.0835(16) Uani 1 1 d . . .
H44A H 0.7587 0.4743 0.9451 0.100 Uiso 1 1 calc R . .
H44B H 0.7809 0.4641 1.0121 0.100 Uiso 1 1 calc R . .
C42 C 0.8195(4) 0.6465(4) 0.9668(3) 0.0876(16) Uani 1 1 d . . .
H42A H 0.8255 0.6567 0.9271 0.105 Uiso 1 1 calc R . .
H42B H 0.8598 0.6926 0.9898 0.105 Uiso 1 1 calc R . .
C43 C 0.8612(4) 0.5637(4) 0.9843(2) 0.0855(16) Uani 1 1 d . . .
H43A H 0.9008 0.5663 1.0231 0.103 Uiso 1 1 calc R . .
H43B H 0.9109 0.5430 0.9594 0.103 Uiso 1 1 calc R . .
C49 C 0.4285(11) 0.6001(8) 0.5070(5) 0.100(4) Uiso 0.50 1 d PD A -1
H49A H 0.3560 0.5997 0.4849 0.150 Uiso 0.50 1 calc PR A -1
H49B H 0.4674 0.6513 0.4973 0.150 Uiso 0.50 1 calc PR A -1
H49C H 0.4235 0.6017 0.5470 0.150 Uiso 0.50 1 calc PR A -1
C55 C 0.5092(4) 0.4576(3) 0.53591(15) 0.0423(15) Uiso 0.50 1 d PGD A -1
H55 H 0.4871 0.4654 0.5712 0.051 Uiso 0.50 1 calc PR A -1
C50 C 0.4866(5) 0.5208(3) 0.4948(2) 0.074(3) Uiso 0.50 1 d PG A -1
C51 C 0.5190(5) 0.5094(3) 0.44307(17) 0.063(2) Uiso 0.50 1 d PGD A -1
H51 H 0.5035 0.5526 0.4149 0.076 Uiso 0.50 1 calc PR A -1
C52 C 0.5739(5) 0.4347(4) 0.43253(17) 0.062(2) Uiso 0.50 1 d PG A -1
H52 H 0.5961 0.4269 0.3972 0.075 Uiso 0.50 1 calc PR A -1
C53 C 0.5966(5) 0.3715(3) 0.4737(2) 0.063(2) Uiso 0.50 1 d PG A -1
H53 H 0.6342 0.3204 0.4665 0.076 Uiso 0.50 1 calc PR A -1
C54 C 0.5642(4) 0.3829(3) 0.52537(19) 0.0523(18) Uiso 0.50 1 d PG A -1
H54 H 0.5797 0.3397 0.5535 0.063 Uiso 0.50 1 calc PR A -1

loop_
_atom_site_aniso_label
_atom_site_aniso_U_11
_atom_site_aniso_U_22
_atom_site_aniso_U_33
_atom_site_aniso_U_23
_atom_site_aniso_U_13
_atom_site_aniso_U_12
Eu 0.02727(9) 0.02208(9) 0.02235(9) -0.00249(8) 0.00175(6) 0.00283(9)
Ga 0.03247(16) 0.02501(15) 0.02045(13) -0.00404(11) -0.00135(11) 0.00964(12)
O1 0.0466(12) 0.0280(11) 0.0254(9) -0.0015(8) 0.0021(8) 0.0092(9)
C2 0.0189(12) 0.0212(13) 0.0228(12) -0.0003(10) 0.0024(9) 0.0001(10)
C1 0.0199(12) 0.0222(12) 0.0199(11) -0.0018(10) 0.0026(9) 0.0014(10)
C14 0.0358(15) 0.0243(14) 0.0237(12) -0.0003(11) 0.0044(11) 0.0066(11)
C25 0.0278(13) 0.0214(12) 0.0171(11) 0.0000(10) 0.0015(10) 0.0055(10)
C10 0.0248(13) 0.0228(13) 0.0286(13) -0.0017(11) 0.0040(10) -0.0017(10)
C4 0.0289(14) 0.0271(14) 0.0269(13) 0.0023(11) 0.0010(11) -0.0023(11)
C12 0.0220(12) 0.0220(13) 0.0215(11) -0.0019(10) 0.0040(9) -0.0033(10)
C13 0.0289(13) 0.0229(13) 0.0181(11) -0.0031(10) 0.0017(10) 0.0102(11)
C11 0.0207(12) 0.0203(12) 0.0245(12) -0.0023(10) 0.0036(9) -0.0010(10)
C29 0.0472(18) 0.0222(14) 0.0292(14) 0.0025(11) 0.0052(12) -0.0007(12)
C31 0.0287(15) 0.0262(15) 0.0473(17) 0.0052(13) 0.0076(12) 0.0026(12)
C26 0.0270(14) 0.0235(12) 0.0252(12) -0.0007(11) -0.0002(10) 0.0027(11)
C7 0.0297(14) 0.0295(14) 0.0244(12) -0.0060(11) 0.0074(10) -0.0076(11)
C8 0.0349(15) 0.0305(15) 0.0307(14) -0.0120(12) 0.0102(12) -0.0070(12)
C27 0.0259(14) 0.0278(15) 0.0345(14) -0.0006(12) -0.0043(11) 0.0052(12)
C6 0.0407(16) 0.0393(17) 0.0204(12) -0.0056(12) 0.0038(11) -0.0085(13)
C5 0.0376(16) 0.0387(17) 0.0208(12) 0.0052(12) 0.0005(11) -0.0069(13)
C3 0.0196(12) 0.0220(13) 0.0241(12) 0.0004(10) 0.0027(9) -0.0032(10)
C19 0.0396(16) 0.0271(15) 0.0315(14) 0.0029(12) 0.0027(12) -0.0014(12)
C18 0.0296(14) 0.0297(14) 0.0250(12) -0.0045(11) 0.0023(10) 0.0107(11)
C30 0.0342(15) 0.0244(13) 0.0241(12) -0.0020(10) 0.0073(11) 0.0009(11)
C34 0.0382(17) 0.0257(15) 0.0585(19) -0.0036(13) 0.0205(15) -0.0008(12)
C28 0.0434(17) 0.0222(14) 0.0335(14) 0.0026(12) -0.0041(12) 0.0108(12)
O3 0.116(3) 0.0398(15) 0.0744(19) -0.0015(14) 0.0568(18) 0.0086(16)
C22 0.0260(14) 0.0346(16) 0.0337(14) -0.0053(12) -0.0004(11) 0.0067(12)
C17 0.0313(15) 0.0420(18) 0.0329(14) -0.0006(13) -0.0038(12) 0.0156(13)
C20 0.057(2) 0.0315(18) 0.0479(18) 0.0026(14) 0.0005(16) -0.0093(14)
C9 0.0327(15) 0.0223(14) 0.0373(15) -0.0068(12) 0.0112(12) -0.0004(11)
C16 0.0479(19) 0.0398(18) 0.0348(15) 0.0079(14) -0.0010(14) 0.0199(15)
C23 0.0341(18) 0.053(2) 0.053(2) -0.0104(17) -0.0070(15) 0.0012(15)
C36 0.0332(18) 0.066(3) 0.080(3) -0.017(2) 0.0089(18) -0.0089(17)
C21 0.040(2) 0.064(3) 0.082(3) -0.021(2) 0.0205(19) -0.0068(18)
C32 0.045(2) 0.056(2) 0.0487(19) 0.0123(17) 0.0114(15) -0.0073(17)
C46 0.075(3) 0.0354(19) 0.070(2) -0.0031(18) 0.028(2) -0.0023(18)
C33 0.0361(17) 0.0353(18) 0.066(2) -0.0083(16) 0.0044(15) -0.0052(14)
C35 0.075(3) 0.062(3) 0.083(3) 0.011(2) 0.052(2) -0.001(2)
C24 0.054(2) 0.059(2) 0.0410(17) -0.0090(17) 0.0125(15) -0.0234(18)
C45 0.066(3) 0.048(2) 0.071(3) 0.0082(19) 0.035(2) 0.0027(19)
C47 0.064(3) 0.052(2) 0.070(3) 0.011(2) 0.034(2) 0.0118(19)
C48 0.064(2) 0.041(2) 0.058(2) 0.0038(17) 0.0294(18) 0.0018(17)
C15 0.0495(19) 0.0293(16) 0.0308(14) 0.0060(12) 0.0063(13) 0.0090(14)
N1 0.0262(11) 0.0215(11) 0.0193(10) -0.0012(8) -0.0015(8) 0.0051(9)
N2 0.0249(11) 0.0224(11) 0.0204(10) -0.0002(8) 0.0008(8) 0.0051(9)
C37 0.064(2) 0.0353(17) 0.0249(14) -0.0018(13) 0.0010(14) 0.0060(16)
C38 0.056(2) 0.0387(18) 0.0353(16) 0.0097(14) 0.0151(14) 0.0123(15)
C40 0.064(2) 0.0309(16) 0.0291(14) -0.0037(12) 0.0027(14) 0.0136(15)
C39 0.0465(19) 0.0295(17) 0.0516(19) 0.0006(14) 0.0043(15) -0.0016(14)
O2 0.0350(12) 0.0349(12) 0.0672(15) -0.0081(11) 0.0151(11) -0.0015(10)
C41 0.062(2) 0.0359(19) 0.078(3) 0.0021(18) 0.031(2) -0.0037(17)
C44 0.041(2) 0.052(3) 0.159(5) -0.032(3) 0.022(3) 0.007(2)
C42 0.053(3) 0.078(3) 0.137(5) 0.024(3) 0.029(3) -0.015(2)
C43 0.053(3) 0.103(4) 0.108(4) 0.036(3) 0.036(3) 0.008(3)

loop_
_atom_type_symbol
_atom_type_description
_atom_type_scat_dispersion_real
_atom_type_scat_dispersion_imag
_atom_type_scat_source
C C 0.0033 0.0016 'International Tables Vol C Tables 4.2.6.8 and 6.1.1.4'
H H 0.0000 0.0000 'International Tables Vol C Tables 4.2.6.8 and 6.1.1.4'
Eu Eu -0.1578 3.6682 'International Tables Vol C Tables 4.2.6.8 and 6.1.1.4'
Ga Ga 0.2307 1.6083 'International Tables Vol C Tables 4.2.6.8 and 6.1.1.4'
N N 0.0061 0.0033 'International Tables Vol C Tables 4.2.6.8 and 6.1.1.4'
O O 0.0106 0.0060 'International Tables Vol C Tables 4.2.6.8 and 6.1.1.4'

loop_
_geom_angle_atom_site_label_1
_geom_angle_atom_site_label_2
_geom_angle_atom_site_label_3
_geom_angle
_geom_angle_site_symmetry_1
_geom_angle_site_symmetry_3
Ga Eu Ga 180.0 3_667 .
O1 Eu Ga 93.77(5) . .
O1 Eu Ga 86.23(5) 3_667 .
O1 Eu Ga 86.23(5) . 3_667
O1 Eu Ga 93.77(5) 3_667 3_667
O1 Eu O1 179.998(1) . 3_667
O2 Eu Ga 90.36(6) 3_667 3_667
O2 Eu Ga 89.64(6) . 3_667
O2 Eu Ga 90.36(6) . .
O2 Eu Ga 89.64(6) 3_667 .
O2 Eu O1 88.67(8) . 3_667
O2 Eu O1 91.33(8) 3_667 3_667
O2 Eu O1 91.33(8) . .
O2 Eu O1 88.67(8) 3_667 .
O2 Eu O2 180.0 . 3_667
N1 Ga Eu 140.44(6) . .
N2 Ga Eu 135.30(6) . .
N2 Ga N1 84.00(9) . .
C37 O1 Eu 128.18(17) . .
C37 O1 C40 103.8(2) . .
C40 O1 Eu 127.92(16) . .
C1 C2 C3 109.1(2) . .
N2 C2 C1 117.0(2) . .
N2 C2 C3 133.9(2) . .
C2 C1 C11 109.6(2) . .
C2 C1 N1 116.9(2) . .
N1 C1 C11 133.5(2) . .
C13 C14 C19 121.0(2) . .
C15 C14 C13 118.1(3) . .
C15 C14 C19 120.8(3) . .
C26 C25 C30 120.9(2) . .
C26 C25 N2 119.8(2) . .
C30 C25 N2 119.1(2) . .
C11 C10 C9 118.7(2) . .
C3 C4 C5 118.5(3) . .
C11 C12 C3 111.0(2) . .
C7 C12 C11 124.5(2) . .
C7 C12 C3 124.5(2) . .
C14 C13 N1 119.8(2) . .
C18 C13 C14 120.8(2) . .
C18 C13 N1 119.3(2) . .
C10 C11 C1 137.0(2) . .
C10 C11 C12 117.9(2) . .
C12 C11 C1 105.1(2) . .
C28 C29 C30 121.0(3) . .
C26 C31 C32 110.8(3) . .
C26 C31 C33 112.5(3) . .
C33 C31 C32 110.3(3) . .
C25 C26 C31 121.0(2) . .
C25 C26 C27 118.8(3) . .
C27 C26 C31 120.1(2) . .
C12 C7 C8 116.2(2) . .
C12 C7 C6 116.3(3) . .
C6 C7 C8 127.5(2) . .
C9 C8 C7 119.9(2) . .
C28 C27 C26 120.8(3) . .
C5 C6 C7 120.0(3) . .
C6 C5 C4 122.8(3) . .
C4 C3 C2 137.0(3) . .
C4 C3 C12 117.8(2) . .
C12 C3 C2 105.2(2) . .
C14 C19 C20 113.9(3) . .
C14 C19 C21 110.7(3) . .
C21 C19 C20 110.0(3) . .
C13 C18 C22 121.0(2) . .
C17 C18 C13 118.3(3) . .
C17 C18 C22 120.7(3) . .
C25 C30 C34 120.4(2) . .
C29 C30 C25 118.3(3) . .
C29 C30 C34 121.2(3) . .
C30 C34 C36 110.6(3) . .
C35 C34 C30 113.2(3) . .
C35 C34 C36 110.1(3) . .
C27 C28 C29 120.0(3) . .
C45 O3 C48 108.8(3) . .
C18 C22 C23 114.4(3) . .
C18 C22 C24 111.6(2) . .
C23 C22 C24 109.2(3) . .
C16 C17 C18 121.2(3) . .
C8 C9 C10 122.8(3) . .
C15 C16 C17 119.9(3) . .
C45 C46 C47 104.2(3) . .
O3 C45 C46 108.0(3) . .
C48 C47 C46 102.8(3) . .
O3 C48 C47 105.3(3) . .
C16 C15 C14 121.7(3) . .
C1 N1 Ga 110.63(16) . .
C1 N1 C13 120.6(2) . .
C13 N1 Ga 128.66(16) . .
C2 N2 Ga 111.51(16) . .
C2 N2 C25 121.8(2) . .
C25 N2 Ga 126.61(16) . .
O1 C37 C38 105.2(3) . .
C37 C38 C39 104.3(2) . .
O1 C40 C39 105.2(2) . .
C40 C39 C38 104.0(3) . .
C41 O2 Eu 128.2(2) . .
C44 O2 Eu 123.7(2) . .
C44 O2 C41 107.9(3) . .
O2 C41 C42 106.4(3) . .
O2 C44 C43 107.3(4) . .
C43 C42 C41 106.9(4) . .
C42 C43 C44 106.2(4) . .
C50 C55 C54 120.0 . .
C55 C50 C49 119.1(5) . .
C55 C50 C51 120.0 . .
C51 C50 C49 120.9(5) . .
C52 C51 C50 120.0 . .
C53 C52 C51 120.0 . .
C54 C53 C52 120.0 . .
C53 C54 C55 120.0 . .

loop_
_geom_bond_atom_site_label_1
_geom_bond_atom_site_label_2
_geom_bond_distance
_geom_bond_site_symmetry_2
Eu Ga 3.3239(6) .
Eu Ga 3.3239(6) 3_667
Eu O1 2.516(2) .
Eu O1 2.516(2) 3_667
Eu O2 2.505(2) 3_667
Eu O2 2.505(2) .
Ga N1 1.968(2) .
Ga N2 1.958(2) .
O1 C37 1.443(3) .
O1 C40 1.444(4) .
C2 C1 1.381(3) .
C2 C3 1.464(3) .
C2 N2 1.368(3) .
C1 C11 1.461(3) .
C1 N1 1.384(3) .
C14 C13 1.413(4) .
C14 C19 1.512(4) .
C14 C15 1.394(4) .
C25 C26 1.395(4) .
C25 C30 1.407(4) .
C25 N2 1.423(3) .
C10 C11 1.374(4) .
C10 C9 1.420(4) .
C4 C5 1.430(4) .
C4 C3 1.377(4) .
C12 C11 1.424(3) .
C12 C7 1.386(3) .
C12 C3 1.428(4) .
C13 C18 1.412(4) .
C13 N1 1.422(3) .
C29 C30 1.393(4) .
C29 C28 1.385(4) .
C31 C26 1.522(4) .
C31 C32 1.533(5) .
C31 C33 1.528(4) .
C26 C27 1.396(4) .
C7 C8 1.428(4) .
C7 C6 1.426(4) .
C8 C9 1.371(4) .
C27 C28 1.378(4) .
C6 C5 1.368(4) .
C19 C20 1.527(4) .
C19 C21 1.525(5) .
C18 C22 1.515(4) .
C18 C17 1.400(4) .
C30 C34 1.522(4) .
C34 C36 1.537(5) .
C34 C35 1.519(5) .
O3 C45 1.397(5) .
O3 C48 1.420(4) .
C22 C23 1.523(4) .
C22 C24 1.525(4) .
C17 C16 1.383(5) .
C16 C15 1.378(5) .
C46 C45 1.492(5) .
C46 C47 1.498(5) .
C47 C48 1.484(5) .
C37 C38 1.521(5) .
C38 C39 1.531(5) .
C40 C39 1.503(5) .
O2 C41 1.433(4) .
O2 C44 1.429(4) .
C41 C42 1.483(6) .
C44 C43 1.448(7) .
C42 C43 1.420(7) .
C49 C50 1.481(13) .
C55 C50 1.3900 .
C55 C54 1.3900 .
C50 C51 1.3900 .
C51 C52 1.3900 .
C52 C53 1.3900 .
C53 C54 1.3900 .
